data_7128284
loop_
_publ_author_name
'Mondal, Debasmita'
'Pal, Gargi'
'Chowdhury, Chinmay'

_publ_section_title
;
 Palladium(0)-catalysed regioselective cyclisations of 2-amino(tosyl)
 benzamides/sulphonamides: the stereoselective synthesis of
 3-ylidene-[1,4]benzodiazepin-5-ones/benzo[<i>f</i>][1,2,5]thiadiazepine-1,1-dioxides.
;
_journal_issue 44
_journal_name_full 'Chemical communications (Cambridge, England)'
_journal_page_first 5462
_journal_page_last 5465
_journal_paper_doi 10.1039/d1cc00793a
_journal_volume 57
_journal_year 2021
_chemical_formula_moiety 'C21 H18 N2 O2 S'
_chemical_formula_sum 'C21 H18 N2 O2 S'
_chemical_formula_weight 362.43
_space_group_crystal_system monoclinic
_space_group_IT_number 14
_space_group_name_Hall '-P 2yn'
_space_group_name_H-M_alt 'P 1 21/n 1'
_atom_sites_solution_hydrogens geom
_atom_sites_solution_primary iterative
_audit_creation_date 2021-02-08
_audit_creation_method
;
Olex2 1.3
(compiled 2020.11.12 svn.r5f609507 for OlexSys, GUI svn.r6226)
;
_audit_update_record
;
2021-02-10 deposited with the CCDC.	2021-04-26 downloaded from the CCDC.
;
_cell_angle_alpha 90
_cell_angle_beta 113.234(2)
_cell_angle_gamma 90
_cell_formula_units_Z 4
_cell_length_a 9.4643(6)
_cell_length_b 18.1630(12)
_cell_length_c 10.9267(7)
_cell_measurement_reflns_used 9982
_cell_measurement_temperature 100.0
_cell_measurement_theta_max 63.53
_cell_measurement_theta_min 5.03
_cell_volume 1725.97(19)
_computing_cell_refinement 'SAINT V8.38A (Bruker, 2018)'
_computing_data_reduction 'SAINT V8.38A (Bruker, 2018)'
_computing_molecular_graphics 'Olex2 1.3 (Dolomanov et al., 2009)'
_computing_publication_material 'Olex2 1.3 (Dolomanov et al., 2009)'
_computing_structure_refinement 'XL  (Sheldrick, 2008)'
_computing_structure_solution 'olex2.solve 1.3 (Bourhis et al., 2015)'
_diffrn_ambient_temperature 100.0
_diffrn_measured_fraction_theta_full 0.951
_diffrn_measured_fraction_theta_max 0.951
_diffrn_measurement_device_type 'Bruker APEX-II CCD'
_diffrn_measurement_method '\f and \w scans'
_diffrn_radiation_type CuK\a
_diffrn_radiation_wavelength 1.54178
_diffrn_reflns_av_R_equivalents 0.0439
_diffrn_reflns_av_unetI/netI 0.0314
_diffrn_reflns_Laue_measured_fraction_full 0.951
_diffrn_reflns_Laue_measured_fraction_max 0.951
_diffrn_reflns_limit_h_max 10
_diffrn_reflns_limit_h_min -10
_diffrn_reflns_limit_k_max 20
_diffrn_reflns_limit_k_min -20
_diffrn_reflns_limit_l_max 12
_diffrn_reflns_limit_l_min -12
_diffrn_reflns_number 18502
_diffrn_reflns_point_group_measured_fraction_full 0.951
_diffrn_reflns_point_group_measured_fraction_max 0.951
_diffrn_reflns_theta_full 63.525
_diffrn_reflns_theta_max 63.525
_diffrn_reflns_theta_min 5.033
_diffrn_source_current 1.2
_diffrn_source_power 0.06
_diffrn_source_voltage 50.0
_diffrn_standards_number 0
_exptl_absorpt_coefficient_mu 1.813
_exptl_absorpt_correction_T_max 0.7524
_exptl_absorpt_correction_T_min 0.5387
_exptl_absorpt_correction_type multi-scan
_exptl_absorpt_process_details
;
SADABS-2016/2 (Bruker,2016/2) was used for absorption correction.
wR2(int) was 0.1395 before and 0.0639 after correction.
The Ratio of minimum to maximum transmission is 0.7160.
The \l/2 correction factor is Not present.
;
_exptl_crystal_colour 'metallic dark grey'
_exptl_crystal_colour_lustre metallic
_exptl_crystal_colour_modifier dark
_exptl_crystal_colour_primary gray
_exptl_crystal_density_diffrn 1.395
_exptl_crystal_description block
_exptl_crystal_F_000 760
_exptl_crystal_size_max 0.45
_exptl_crystal_size_mid 0.25
_exptl_crystal_size_min 0.2
_refine_diff_density_max 0.428
_refine_diff_density_min -0.401
_refine_diff_density_rms 0.048
_refine_ls_extinction_coef 0.0153(17)
_refine_ls_extinction_expression Fc^*^=kFc[1+0.001xFc^2^\l^3^/sin(2\q)]^-1/4^
_refine_ls_extinction_method 'SHELXL-2016/6 (Sheldrick 2016)'
_refine_ls_goodness_of_fit_ref 1.093
_refine_ls_hydrogen_treatment constr
_refine_ls_matrix_type full
_refine_ls_number_parameters 236
_refine_ls_number_reflns 2684
_refine_ls_number_restraints 0
_refine_ls_restrained_S_all 1.093
_refine_ls_R_factor_all 0.0400
_refine_ls_R_factor_gt 0.0396
_refine_ls_shift/su_max 0.000
_refine_ls_shift/su_mean 0.000
_refine_ls_structure_factor_coef Fsqd
_refine_ls_weighting_details 'w=1/[\s^2^(Fo^2^)+(0.0437P)^2^+1.3266P] where P=(Fo^2^+2Fc^2^)/3'
_refine_ls_weighting_scheme calc
_refine_ls_wR_factor_gt 0.1006
_refine_ls_wR_factor_ref 0.1010
_reflns_Friedel_coverage 0.000
_reflns_number_gt 2653
_reflns_number_total 2684
_reflns_threshold_expression 'I > 2\s(I)'
_cod_data_source_file d1cc00793a2.cif
_cod_data_source_block dm_3_5_0m_a
_cod_depositor_comments 'Adding full bibliography for 7128282--7128285.cif.'
_cod_database_code 7128284
_shelx_shelxl_version_number 2018/3
_shelx_space_group_comment
;
The symmetry employed for this shelxl refinement is uniquely defined
by the following loop, which should always be used as a source of
symmetry information in preference to the above space-group names.
They are only intended as comments.
;
_shelx_estimated_absorpt_t_max 0.713
_shelx_estimated_absorpt_t_min 0.496
_olex2_refinement_description
;
1. Fixed Uiso
 At 1.2 times of:
  All C(H) groups, All C(H,H) groups, All N(H) groups
2.a Secondary CH2 refined with riding coordinates:
 C6(H6A,H6B)
2.b Aromatic/amide H refined with riding coordinates:
 N2(H2), C3(H3), C4(H4), C7(H7), C8(H8), C11(H11), C12(H12), C13(H13),
 C14(H14), C15(H15), C16(H16), C17(H17), C18(H18), C19(H19), C1A(H1A), C20(H20)
;
_olex2_submission_special_instructions 'No special instructions were received'

loop_
_space_group_symop_operation_xyz
'x, y, z'
'-x+1/2, y+1/2, -z+1/2'
'-x, -y, -z'
'x-1/2, -y-1/2, z-1/2'

loop_
_atom_site_label
_atom_site_type_symbol
_atom_site_fract_x
_atom_site_fract_y
_atom_site_fract_z
_atom_site_U_iso_or_equiv
_atom_site_adp_type
_atom_site_occupancy
_atom_site_site_symmetry_order
_atom_site_calc_flag
_atom_site_refinement_flags_posn
_atom_site_refinement_flags_adp
_atom_site_refinement_flags_occupancy
_atom_site_disorder_assembly
_atom_site_disorder_group
S1 S 0.35466(5) 0.37679(2) 0.96551(4) 0.01797(19) Uani 1 1 d . . . . .
O1 O 0.47896(15) 0.39146(7) 1.09041(12) 0.0234(3) Uani 1 1 d . . . . .
O2 O 0.22640(15) 0.42629(7) 0.92001(13) 0.0238(3) Uani 1 1 d . . . . .
N1 N 0.42591(17) 0.37520(8) 0.85059(15) 0.0177(4) Uani 1 1 d . . . . .
N2 N 0.20714(18) 0.25963(9) 0.73219(15) 0.0207(4) Uani 1 1 d . . . . .
H2 H 0.210378 0.224802 0.677366 0.025 Uiso 1 1 calc R U . . .
C2 C 0.3180(2) 0.37956(10) 0.71304(18) 0.0182(4) Uani 1 1 d . . . . .
C3 C 0.3584(2) 0.41994(10) 0.63007(18) 0.0189(4) Uani 1 1 d . . . . .
H3 H 0.458473 0.440898 0.666808 0.023 Uiso 1 1 calc R U . . .
C4 C 0.2108(2) 0.16470(11) 0.88442(19) 0.0218(4) Uani 1 1 d . . . . .
H4 H 0.174073 0.131482 0.811403 0.026 Uiso 1 1 calc R U . . .
C5 C 0.2345(2) 0.23897(10) 0.86088(18) 0.0189(4) Uani 1 1 d . . . . .
C6 C 0.1732(2) 0.33444(10) 0.67858(18) 0.0200(4) Uani 1 1 d . . . . .
H6A H 0.104650 0.358872 0.715041 0.024 Uiso 1 1 calc R U . . .
H6B H 0.118333 0.332021 0.580549 0.024 Uiso 1 1 calc R U . . .
C1 C 0.2940(2) 0.28540(10) 0.97330(18) 0.0184(4) Uani 1 1 d . . . . .
C7 C 0.2616(2) 0.46751(11) 0.27106(19) 0.0246(5) Uani 1 1 d . . . . .
H7 H 0.314191 0.473738 0.213493 0.030 Uiso 1 1 calc R U . . .
C8 C 0.2394(2) 0.13900(11) 1.01023(19) 0.0220(4) Uani 1 1 d . . . . .
H8 H 0.224136 0.088340 1.022871 0.026 Uiso 1 1 calc R U . . .
C9 C 0.2672(2) 0.43602(10) 0.48868(18) 0.0185(4) Uani 1 1 d . . . . .
C10 C 0.5747(2) 0.33998(10) 0.88439(17) 0.0178(4) Uani 1 1 d . . . . .
C11 C 0.3425(2) 0.44649(10) 0.40228(19) 0.0206(4) Uani 1 1 d . . . . .
H11 H 0.450468 0.439070 0.434114 0.025 Uiso 1 1 calc R U . . .
C12 C 0.2905(2) 0.18623(11) 1.11948(19) 0.0219(4) Uani 1 1 d . . . . .
H12 H 0.305245 0.168740 1.205613 0.026 Uiso 1 1 calc R U . . .
C13 C 0.1079(2) 0.44634(10) 0.43776(19) 0.0210(4) Uani 1 1 d . . . . .
H13 H 0.053953 0.438216 0.493717 0.025 Uiso 1 1 calc R U . . .
C14 C 0.7078(2) 0.37638(11) 0.96645(19) 0.0243(5) Uani 1 1 d . . . . .
H14 H 0.702694 0.424728 0.997651 0.029 Uiso 1 1 calc R U . . .
C15 C 0.1044(2) 0.47948(11) 0.22347(19) 0.0272(5) Uani 1 1 d . . . . .
H15 H 0.049631 0.495271 0.134260 0.033 Uiso 1 1 calc R U . . .
C16 C 0.5820(2) 0.27026(10) 0.83548(19) 0.0211(4) Uani 1 1 d . . . . .
H16 H 0.490775 0.246207 0.778141 0.025 Uiso 1 1 calc R U . . .
C17 C 0.3191(2) 0.25860(11) 1.10047(19) 0.0205(4) Uani 1 1 d . . . . .
H17 H 0.356479 0.290971 1.174711 0.025 Uiso 1 1 calc R U . . .
C18 C 0.0273(2) 0.46828(11) 0.3068(2) 0.0254(5) Uani 1 1 d . . . . .
H18 H -0.080706 0.475632 0.274153 0.030 Uiso 1 1 calc R U . . .
C19 C 0.7232(2) 0.23592(11) 0.8707(2) 0.0257(5) Uani 1 1 d . . . . .
H19 H 0.728780 0.188274 0.837039 0.031 Uiso 1 1 calc R U . . .
C1A C 0.8567(2) 0.27072(13) 0.9550(2) 0.0308(5) Uani 1 1 d . . . . .
H1A H 0.953121 0.246622 0.980305 0.037 Uiso 1 1 calc R U . . .
C20 C 0.8487(2) 0.34057(13) 1.0020(2) 0.0308(5) Uani 1 1 d . . . . .
H20 H 0.940278 0.364465 1.059177 0.037 Uiso 1 1 calc R U . . .

loop_
_atom_site_aniso_label
_atom_site_aniso_U_11
_atom_site_aniso_U_22
_atom_site_aniso_U_33
_atom_site_aniso_U_23
_atom_site_aniso_U_13
_atom_site_aniso_U_12
S1 0.0206(3) 0.0175(3) 0.0161(3) -0.00036(16) 0.0075(2) 0.00070(17)
O1 0.0270(8) 0.0250(7) 0.0156(7) -0.0018(5) 0.0055(6) -0.0028(6)
O2 0.0267(7) 0.0226(7) 0.0235(7) 0.0020(5) 0.0114(6) 0.0067(5)
N1 0.0173(8) 0.0192(8) 0.0157(8) 0.0013(6) 0.0055(7) 0.0000(6)
N2 0.0248(9) 0.0203(8) 0.0162(8) -0.0019(6) 0.0070(7) -0.0029(6)
C2 0.0180(9) 0.0178(9) 0.0178(10) 0.0001(7) 0.0059(8) 0.0029(7)
C3 0.0185(9) 0.0170(9) 0.0205(10) -0.0005(7) 0.0070(8) 0.0011(7)
C4 0.0189(10) 0.0224(10) 0.0229(10) -0.0022(8) 0.0068(8) -0.0022(8)
C5 0.0145(9) 0.0231(10) 0.0193(9) 0.0014(7) 0.0070(7) 0.0002(7)
C6 0.0194(10) 0.0236(10) 0.0154(9) 0.0024(7) 0.0052(8) -0.0010(8)
C1 0.0159(9) 0.0205(10) 0.0198(9) 0.0012(7) 0.0079(8) 0.0019(7)
C7 0.0353(12) 0.0232(10) 0.0198(10) -0.0017(8) 0.0157(9) -0.0058(8)
C8 0.0185(10) 0.0210(9) 0.0269(11) 0.0034(8) 0.0095(8) 0.0009(8)
C9 0.0232(10) 0.0138(9) 0.0188(9) 0.0000(7) 0.0087(8) 0.0011(7)
C10 0.0185(9) 0.0198(9) 0.0159(9) 0.0055(7) 0.0075(7) 0.0018(7)
C11 0.0231(10) 0.0163(9) 0.0239(10) -0.0015(8) 0.0108(8) -0.0031(7)
C12 0.0217(10) 0.0252(10) 0.0212(10) 0.0061(8) 0.0109(8) 0.0032(8)
C13 0.0253(10) 0.0203(10) 0.0196(10) 0.0018(8) 0.0111(8) 0.0031(8)
C14 0.0235(11) 0.0281(11) 0.0198(10) 0.0001(8) 0.0068(8) -0.0018(8)
C15 0.0351(12) 0.0251(11) 0.0183(10) 0.0032(8) 0.0071(9) -0.0010(9)
C16 0.0239(10) 0.0209(10) 0.0213(10) 0.0024(8) 0.0120(8) -0.0017(8)
C17 0.0189(10) 0.0240(10) 0.0204(10) -0.0004(8) 0.0097(8) 0.0026(8)
C18 0.0245(10) 0.0259(10) 0.0229(10) 0.0024(8) 0.0063(9) 0.0044(8)
C19 0.0323(11) 0.0247(10) 0.0273(10) 0.0082(8) 0.0194(9) 0.0063(8)
C1A 0.0260(11) 0.0414(13) 0.0279(11) 0.0130(9) 0.0138(9) 0.0115(9)
C20 0.0208(10) 0.0466(14) 0.0227(10) 0.0013(10) 0.0060(8) -0.0020(9)

loop_
_atom_type_symbol
_atom_type_description
_atom_type_scat_dispersion_real
_atom_type_scat_dispersion_imag
_atom_type_scat_source
C C 0.0181 0.0091 'International Tables Vol C Tables 4.2.6.8 and 6.1.1.4'
H H 0.0000 0.0000 'International Tables Vol C Tables 4.2.6.8 and 6.1.1.4'
N N 0.0311 0.0180 'International Tables Vol C Tables 4.2.6.8 and 6.1.1.4'
O O 0.0492 0.0322 'International Tables Vol C Tables 4.2.6.8 and 6.1.1.4'
S S 0.3331 0.5567 'International Tables Vol C Tables 4.2.6.8 and 6.1.1.4'

loop_
_geom_angle_atom_site_label_1
_geom_angle_atom_site_label_2
_geom_angle_atom_site_label_3
_geom_angle
_geom_angle_site_symmetry_1
_geom_angle_site_symmetry_3
_geom_angle_publ_flag
O1 S1 O2 118.62(8) . . ?
O1 S1 N1 107.52(8) . . ?
O1 S1 C1 106.79(8) . . ?
O2 S1 N1 107.03(8) . . ?
O2 S1 C1 111.03(8) . . ?
N1 S1 C1 105.01(8) . . ?
C2 N1 S1 117.28(12) . . ?
C2 N1 C10 120.19(14) . . ?
C10 N1 S1 117.47(12) . . ?
C5 N2 H2 117.1 . . ?
C5 N2 C6 125.75(15) . . ?
C6 N2 H2 117.1 . . ?
N1 C2 C6 115.32(15) . . ?
C3 C2 N1 117.49(16) . . ?
C3 C2 C6 127.14(17) . . ?
C2 C3 H3 116.0 . . ?
C2 C3 C9 128.02(18) . . ?
C9 C3 H3 116.0 . . ?
C5 C4 H4 119.1 . . ?
C8 C4 H4 119.1 . . ?
C8 C4 C5 121.71(18) . . ?
N2 C5 C4 117.92(17) . . ?
N2 C5 C1 125.13(17) . . ?
C4 C5 C1 116.82(17) . . ?
N2 C6 C2 111.65(15) . . ?
N2 C6 H6A 109.3 . . ?
N2 C6 H6B 109.3 . . ?
C2 C6 H6A 109.3 . . ?
C2 C6 H6B 109.3 . . ?
H6A C6 H6B 108.0 . . ?
C5 C1 S1 122.98(14) . . ?
C17 C1 S1 116.25(14) . . ?
C17 C1 C5 120.59(17) . . ?
C11 C7 H7 119.9 . . ?
C11 C7 C15 120.27(18) . . ?
C15 C7 H7 119.9 . . ?
C4 C8 H8 119.6 . . ?
C4 C8 C12 120.88(18) . . ?
C12 C8 H8 119.6 . . ?
C11 C9 C3 119.36(17) . . ?
C13 C9 C3 122.56(17) . . ?
C13 C9 C11 117.94(17) . . ?
C14 C10 N1 119.59(16) . . ?
C16 C10 N1 119.63(16) . . ?
C16 C10 C14 120.77(17) . . ?
C7 C11 C9 120.92(18) . . ?
C7 C11 H11 119.5 . . ?
C9 C11 H11 119.5 . . ?
C8 C12 H12 120.6 . . ?
C17 C12 C8 118.82(18) . . ?
C17 C12 H12 120.6 . . ?
C9 C13 H13 119.5 . . ?
C18 C13 C9 121.07(18) . . ?
C18 C13 H13 119.5 . . ?
C10 C14 H14 120.6 . . ?
C10 C14 C20 118.77(19) . . ?
C20 C14 H14 120.6 . . ?
C7 C15 H15 120.2 . . ?
C7 C15 C18 119.69(18) . . ?
C18 C15 H15 120.2 . . ?
C10 C16 H16 120.2 . . ?
C19 C16 C10 119.60(18) . . ?
C19 C16 H16 120.2 . . ?
C1 C17 H17 119.5 . . ?
C12 C17 C1 121.04(18) . . ?
C12 C17 H17 119.5 . . ?
C13 C18 H18 120.0 . . ?
C15 C18 C13 120.07(19) . . ?
C15 C18 H18 120.0 . . ?
C16 C19 H19 119.8 . . ?
C16 C19 C1A 120.35(19) . . ?
C1A C19 H19 119.8 . . ?
C19 C1A H1A 120.1 . . ?
C20 C1A C19 119.76(19) . . ?
C20 C1A H1A 120.1 . . ?
C14 C20 H20 119.6 . . ?
C1A C20 C14 120.7(2) . . ?
C1A C20 H20 119.6 . . ?

loop_
_geom_bond_atom_site_label_1
_geom_bond_atom_site_label_2
_geom_bond_distance
_geom_bond_site_symmetry_2
_geom_bond_publ_flag
S1 O1 1.4320(14) . ?
S1 O2 1.4327(13) . ?
S1 N1 1.6432(16) . ?
S1 C1 1.7695(19) . ?
N1 C2 1.448(2) . ?
N1 C10 1.455(2) . ?
N2 H2 0.8800 . ?
N2 C5 1.378(2) . ?
N2 C6 1.464(2) . ?
C2 C3 1.334(3) . ?
C2 C6 1.512(3) . ?
C3 H3 0.9500 . ?
C3 C9 1.471(3) . ?
C4 H4 0.9500 . ?
C4 C5 1.408(3) . ?
C4 C8 1.374(3) . ?
C5 C1 1.411(3) . ?
C6 H6A 0.9900 . ?
C6 H6B 0.9900 . ?
C1 C17 1.401(3) . ?
C7 H7 0.9500 . ?
C7 C11 1.386(3) . ?
C7 C15 1.387(3) . ?
C8 H8 0.9500 . ?
C8 C12 1.393(3) . ?
C9 C11 1.402(3) . ?
C9 C13 1.399(3) . ?
C10 C14 1.392(3) . ?
C10 C16 1.387(3) . ?
C11 H11 0.9500 . ?
C12 H12 0.9500 . ?
C12 C17 1.374(3) . ?
C13 H13 0.9500 . ?
C13 C18 1.388(3) . ?
C14 H14 0.9500 . ?
C14 C20 1.394(3) . ?
C15 H15 0.9500 . ?
C15 C18 1.388(3) . ?
C16 H16 0.9500 . ?
C16 C19 1.385(3) . ?
C17 H17 0.9500 . ?
C18 H18 0.9500 . ?
C19 H19 0.9500 . ?
C19 C1A 1.387(3) . ?
C1A H1A 0.9500 . ?
C1A C20 1.382(3) . ?
C20 H20 0.9500 . ?

loop_
_geom_torsion_atom_site_label_1
_geom_torsion_atom_site_label_2
_geom_torsion_atom_site_label_3
_geom_torsion_atom_site_label_4
_geom_torsion
_geom_torsion_site_symmetry_1
_geom_torsion_site_symmetry_2
_geom_torsion_site_symmetry_3
_geom_torsion_site_symmetry_4
_geom_torsion_publ_flag
S1 N1 C2 C3 140.94(15) . . . . ?
S1 N1 C2 C6 -41.55(19) . . . . ?
S1 N1 C10 C14 -75.86(19) . . . . ?
S1 N1 C10 C16 103.55(17) . . . . ?
S1 C1 C17 C12 -173.53(14) . . . . ?
O1 S1 N1 C2 -165.02(12) . . . . ?
O1 S1 N1 C10 40.04(15) . . . . ?
O1 S1 C1 C5 -147.76(15) . . . . ?
O1 S1 C1 C17 27.42(16) . . . . ?
O2 S1 N1 C2 -36.56(14) . . . . ?
O2 S1 N1 C10 168.50(13) . . . . ?
O2 S1 C1 C5 81.55(16) . . . . ?
O2 S1 C1 C17 -103.27(15) . . . . ?
N1 S1 C1 C5 -33.78(17) . . . . ?
N1 S1 C1 C17 141.40(14) . . . . ?
N1 C2 C3 C9 -176.70(16) . . . . ?
N1 C2 C6 N2 -46.6(2) . . . . ?
N1 C10 C14 C20 177.50(16) . . . . ?
N1 C10 C16 C19 -178.18(16) . . . . ?
N2 C5 C1 S1 -4.3(3) . . . . ?
N2 C5 C1 C17 -179.33(17) . . . . ?
C2 N1 C10 C14 129.96(18) . . . . ?
C2 N1 C10 C16 -50.6(2) . . . . ?
C2 C3 C9 C11 -148.95(19) . . . . ?
C2 C3 C9 C13 35.5(3) . . . . ?
C3 C2 C6 N2 130.64(19) . . . . ?
C3 C9 C11 C7 -174.79(17) . . . . ?
C3 C9 C13 C18 173.83(17) . . . . ?
C4 C5 C1 S1 171.44(14) . . . . ?
C4 C5 C1 C17 -3.5(3) . . . . ?
C4 C8 C12 C17 -3.1(3) . . . . ?
C5 N2 C6 C2 81.7(2) . . . . ?
C5 C4 C8 C12 1.3(3) . . . . ?
C5 C1 C17 C12 1.8(3) . . . . ?
C6 N2 C5 C4 157.61(17) . . . . ?
C6 N2 C5 C1 -26.6(3) . . . . ?
C6 C2 C3 C9 6.1(3) . . . . ?
C1 S1 N1 C2 81.51(14) . . . . ?
C1 S1 N1 C10 -73.43(14) . . . . ?
C7 C15 C18 C13 1.0(3) . . . . ?
C8 C4 C5 N2 178.16(17) . . . . ?
C8 C4 C5 C1 2.1(3) . . . . ?
C8 C12 C17 C1 1.6(3) . . . . ?
C9 C13 C18 C15 0.8(3) . . . . ?
C10 N1 C2 C3 -64.8(2) . . . . ?
C10 N1 C2 C6 112.68(18) . . . . ?
C10 C14 C20 C1A 1.1(3) . . . . ?
C10 C16 C19 C1A 0.3(3) . . . . ?
C11 C7 C15 C18 -1.8(3) . . . . ?
C11 C9 C13 C18 -1.8(3) . . . . ?
C13 C9 C11 C7 1.0(3) . . . . ?
C14 C10 C16 C19 1.2(3) . . . . ?
C15 C7 C11 C9 0.8(3) . . . . ?
C16 C10 C14 C20 -1.9(3) . . . . ?
C16 C19 C1A C20 -1.2(3) . . . . ?
C19 C1A C20 C14 0.5(3) . . . . ?
